data_4333637
loop_
_publ_author_name
'Lisa M. Manus'
'Robert J. Holbrook'
'Tulay A. Atesin'
'Marie C. Heffern'
'Allison S. Harney'
'Amanda L. Eckermann'
'Thomas J. Meade'

_publ_contact_author_email tmeade@northwestern.edu
_publ_contact_author_name 'Thomas J. Meade'
_publ_section_title
;
 Axial Ligand Exchange of N-heterocyclic Cobalt(III) Schiff Base
 Complexes: Molecular Structure and NMR Solution Dynamics
;
_journal_name_full 'Inorganic Chemistry'
_journal_page_first 1069
_journal_page_last 1076
_journal_paper_doi 10.1021/ic302379j
_journal_volume 52
_journal_year 2013
_chemical_formula_moiety 'C18 H25 Co N6 O2, C2 H6 O, C24 H20 B'
_chemical_formula_sum 'C44 H51 B Co N6 O3'
_chemical_formula_weight 781.65
_chemical_name_systematic
;
 trans-bis(imidazole)-(N,N'-ethylene-bis(acetylacetoniminato))
-cobalt(iii) tetraphenylborate ethanol solvate
;
_space_group_crystal_system monoclinic
_space_group_IT_number 11
_space_group_name_Hall '-P 2yb'
_space_group_name_H-M_alt 'P 1 21/m 1'
_symmetry_space_group_name_Hall '-P 2yb'
_symmetry_space_group_name_H-M 'P 1 21/m 1'
_atom_sites_solution_hydrogens geom
_atom_sites_solution_primary direct
_atom_sites_solution_secondary difmap
_audit_creation_date 2012-06-05
_audit_creation_method
;
  Olex2 1.2
  (compiled May  9 2012 12:37:22, GUI svn.r4230)
;
_audit_update_record
;
2012-10-16 # Formatted by publCIF
;
_cell_angle_alpha 90.00
_cell_angle_beta 98.273(2)
_cell_angle_gamma 90.00
_cell_formula_units_Z 2
_cell_length_a 9.6818(5)
_cell_length_b 14.5560(8)
_cell_length_c 14.3710(8)
_cell_measurement_reflns_used 3483
_cell_measurement_temperature 100(2)
_cell_measurement_theta_max 29.96
_cell_measurement_theta_min 2.55
_cell_volume 2004.20(19)
_computing_cell_refinement 'SAINT V7.23A (Bruker, 2005)'
_computing_data_collection 'APEX2 V2.1-4 (Bruker, 2007)'
_computing_data_reduction 'SAINT v7.68A (Bruker, 2009)'
_computing_molecular_graphics
;
O. V. Dolomanov, L. J. Bourhis, R. J. Gildea, J. A. K. Howard and H. Puschmann,
OLEX2: a complete structure solution, refinement and analysis program.
J. Appl. Cryst. (2009). 42, 339-341.
;
_computing_publication_material
;
O. V. Dolomanov, L. J. Bourhis, R. J. Gildea, J. A. K. Howard and H. Puschmann,
OLEX2: a complete structure solution, refinement and analysis program.
J. Appl. Cryst. (2009). 42, 339-341.
;
_computing_structure_refinement
;
XL, G.M. Sheldrick, Acta Cryst.
(2008). A64, 112-122
;
_computing_structure_solution 'SHELXS-97 (Sheldrick, 1990)'
_diffrn_ambient_temperature 100.09
_diffrn_detector_area_resol_mean 8
_diffrn_measured_fraction_theta_full 0.994
_diffrn_measured_fraction_theta_max 0.994
_diffrn_measurement_device_type 'Bruker APEX-II CCD'
_diffrn_measurement_method '\f and \w scans'
_diffrn_radiation_monochromator graphite
_diffrn_radiation_type MoK\a
_diffrn_radiation_wavelength 0.71073
_diffrn_reflns_av_R_equivalents 0.0000
_diffrn_reflns_av_unetI/netI 0.0384
_diffrn_reflns_limit_h_max 13
_diffrn_reflns_limit_h_min -13
_diffrn_reflns_limit_k_max 20
_diffrn_reflns_limit_k_min 0
_diffrn_reflns_limit_l_max 20
_diffrn_reflns_limit_l_min 0
_diffrn_reflns_number 6066
_diffrn_reflns_theta_full 30.07
_diffrn_reflns_theta_max 30.07
_diffrn_reflns_theta_min 2.00
_diffrn_source 'sealed tube'
_diffrn_source_current 30.0
_diffrn_source_power 1.5
_diffrn_source_voltage 50.0
_diffrn_standards_number 0
_exptl_absorpt_coefficient_mu 0.476
_exptl_absorpt_correction_T_max 1
_exptl_absorpt_correction_T_min 0.8436
_exptl_absorpt_correction_type multi-scan
_exptl_absorpt_process_details
;
 TWINABS-2008/4 (Bruker,2010) was used for absorption correction.
 
For component 1:
 wR2(int) was 0.0730 before and 0.0471 after correction.
 The Ratio of minimum to maximum transmission is 0.64.
 The \l/2 correction factor is Not present
 
For component 2:
 wR2(int) was 0.0862 before and 0.0588 after correction.
 The Ratio of minimum to maximum transmission is 0.64.
 The \l/2 correction factor is Not present
;
_exptl_crystal_colour red
_exptl_crystal_colour_primary red
_exptl_crystal_density_diffrn 1.295
_exptl_crystal_description plate
_exptl_crystal_F_000 826
_exptl_crystal_size_max 0.369
_exptl_crystal_size_mid 0.252
_exptl_crystal_size_min 0.03
_refine_diff_density_max 0.771
_refine_diff_density_min -0.738
_refine_diff_density_rms 0.076
_refine_ls_extinction_method none
_refine_ls_goodness_of_fit_ref 1.013
_refine_ls_hydrogen_treatment constr
_refine_ls_matrix_type full
_refine_ls_number_parameters 339
_refine_ls_number_reflns 6066
_refine_ls_number_restraints 0
_refine_ls_restrained_S_all 1.013
_refine_ls_R_factor_all 0.0597
_refine_ls_R_factor_gt 0.0459
_refine_ls_shift/su_max 0.001
_refine_ls_shift/su_mean 0.000
_refine_ls_structure_factor_coef Fsqd
_refine_ls_weighting_details 'calc w=1/[\s^2^(Fo^2^)+(0.0711P)^2^+1.0256P] where P=(Fo^2^+2Fc^2^)/3'
_refine_ls_weighting_scheme calc
_refine_ls_wR_factor_gt 0.1190
_refine_ls_wR_factor_ref 0.1278
_reflns_number_gt 5080
_reflns_number_total 6066
_reflns_threshold_expression >2sigma(I)
_cod_data_source_file ic302379j_si_002_1.cif
_cod_data_source_block Co(acacen)(Im)2
_cod_database_code 4333637

loop_
_space_group_symop_id
_space_group_symop_operation_xyz
1 'x, y, z'
2 '-x, y+1/2, -z'
3 '-x, -y, -z'
4 'x, -y-1/2, z'

loop_
_atom_site_label
_atom_site_type_symbol
_atom_site_fract_x
_atom_site_fract_y
_atom_site_fract_z
_atom_site_U_iso_or_equiv
_atom_site_adp_type
_atom_site_occupancy
_atom_site_symmetry_multiplicity
_atom_site_calc_flag
_atom_site_refinement_flags
_atom_site_disorder_assembly
_atom_site_disorder_group
Co1 Co 0.52092(3) 0.7500 0.65709(2) 0.01564(9) Uani 1 2 d S . .
O1 O 0.37575(15) 0.83626(10) 0.65328(10) 0.0321(3) Uani 1 1 d . . .
N1 N 0.6645(2) 0.83797(18) 0.66121(13) 0.0484(6) Uani 1 1 d . . .
N2 N 0.4950(2) 0.7500 0.52097(14) 0.0169(4) Uani 1 2 d S . .
N3 N 0.3875(2) 0.7500 0.37625(15) 0.0268(5) Uani 1 2 d S . .
H3 H 0.3197 0.7500 0.3284 0.032 Uiso 1 2 calc SR A .
N4 N 0.5418(2) 0.7500 0.79239(14) 0.0196(4) Uani 1 2 d S . .
N5 N 0.57624(18) 0.70303(12) 0.94006(11) 0.0262(4) Uani 0.50 1 d P . 1
H5 H 0.5879 0.6670 0.9898 0.031 Uiso 0.50 1 calc PR . 1
C1 C 0.2190(4) 0.9604(3) 0.6374(3) 0.0281(10) Uani 0.495(5) 1 d P A 1
H1A H 0.1526 0.9304 0.5889 0.042 Uiso 0.495(5) 1 calc PR A 1
H1B H 0.2246 1.0259 0.6229 0.042 Uiso 0.495(5) 1 calc PR A 1
H1C H 0.1874 0.9529 0.6988 0.042 Uiso 0.495(5) 1 calc PR A 1
C1A C 0.2927(4) 0.9877(3) 0.6112(3) 0.0280(9) Uani 0.505(5) 1 d P A 2
H1AA H 0.2322 0.9639 0.5559 0.042 Uiso 0.505(5) 1 calc PR A 2
H1AB H 0.3218 1.0504 0.5985 0.042 Uiso 0.505(5) 1 calc PR A 2
H1AC H 0.2416 0.9881 0.6653 0.042 Uiso 0.505(5) 1 calc PR A 2
C2 C 0.3614(6) 0.9170(4) 0.6400(3) 0.0200(9) Uani 0.495(5) 1 d P A 1
C2A C 0.4190(7) 0.9277(3) 0.6323(3) 0.0188(9) Uani 0.505(5) 1 d P A 2
C3 C 0.4743(8) 0.9697(3) 0.6308(3) 0.0235(9) Uani 0.495(5) 1 d P A 1
H3A H 0.4584 1.0333 0.6188 0.028 Uiso 0.495(5) 1 calc PR A 1
C3A C 0.5497(8) 0.9618(3) 0.6288(3) 0.0209(8) Uani 0.505(5) 1 d P A 2
H3AA H 0.5563 1.0236 0.6087 0.025 Uiso 0.505(5) 1 calc PR A 2
C4 C 0.6139(7) 0.9382(3) 0.6377(3) 0.0197(8) Uani 0.495(5) 1 d P A 1
C4A C 0.6762(5) 0.9127(3) 0.6527(3) 0.0200(8) Uani 0.505(5) 1 d P A 2
C5 C 0.7268(5) 1.0076(3) 0.6256(3) 0.0309(10) Uani 0.495(5) 1 d P A 1
H5A H 0.7872 1.0163 0.6858 0.046 Uiso 0.495(5) 1 calc PR A 1
H5B H 0.6835 1.0663 0.6047 0.046 Uiso 0.495(5) 1 calc PR A 1
H5C H 0.7825 0.9851 0.5786 0.046 Uiso 0.495(5) 1 calc PR A 1
C5A C 0.8118(4) 0.9670(3) 0.6650(3) 0.0304(10) Uani 0.505(5) 1 d P A 2
H5AA H 0.8592 0.9598 0.7296 0.046 Uiso 0.505(5) 1 calc PR A 2
H5AB H 0.7914 1.0321 0.6524 0.046 Uiso 0.505(5) 1 calc PR A 2
H5AC H 0.8722 0.9440 0.6210 0.046 Uiso 0.505(5) 1 calc PR A 2
C6 C 0.7961(4) 0.8230(3) 0.6647(3) 0.0235(7) Uani 0.50 1 d P . -1
H6A H 0.8523 0.8670 0.7071 0.028 Uiso 0.50 1 calc PR . -1
H6B H 0.8253 0.8257 0.6016 0.028 Uiso 0.50 1 calc PR . -1
C7 C 0.8063(3) 0.7259(2) 0.7045(3) 0.0214(8) Uani 0.50 1 d P . -1
H7A H 0.8140 0.7287 0.7739 0.026 Uiso 0.50 1 calc PR . -1
H7B H 0.8916 0.6961 0.6883 0.026 Uiso 0.50 1 calc PR . -1
C8 C 0.3717(3) 0.7500 0.46730(17) 0.0201(5) Uani 1 2 d S A .
H8 H 0.2844 0.7500 0.4902 0.024 Uiso 1 2 calc SR . .
C9 C 0.5280(3) 0.7500 0.37066(19) 0.0306(6) Uani 1 2 d S A .
H9 H 0.5704 0.7500 0.3150 0.037 Uiso 1 2 calc SR . .
C10 C 0.5940(3) 0.7500 0.46043(18) 0.0234(5) Uani 1 2 d S A .
H10 H 0.6923 0.7500 0.4788 0.028 Uiso 1 2 calc SR . .
C11 C 0.5548(2) 0.67596(13) 0.84909(13) 0.0265(4) Uani 1 1 d . . .
H11 H 0.5497 0.6139 0.8283 0.032 Uiso 1 1 calc R B 1
C12 C 0.57624(18) 0.70303(12) 0.94006(11) 0.0262(4) Uani 0.50 1 d P . 2
O2 O 0.1211(3) 0.7919(3) 0.7178(2) 0.0474(9) Uani 0.50 1 d P C -1
H2 H 0.1607 0.7422 0.7082 0.071 Uiso 0.50 1 calc PR C -1
C40 C 0.1495(5) 0.8143(4) 0.8124(3) 0.0420(11) Uani 0.50 1 d P C -1
H40A H 0.2282 0.8585 0.8195 0.050 Uiso 0.50 1 calc PR C -1
H40B H 0.0673 0.8478 0.8287 0.050 Uiso 0.50 1 calc PR C -1
C41 C 0.1806(5) 0.7500 0.8766(4) 0.0754(15) Uani 0.50 1 d S C -1
H41A H 0.0969 0.7139 0.8825 0.113 Uiso 0.50 1 calc PR C -1
H41B H 0.2152 0.7787 0.9372 0.113 Uiso 0.50 1 calc PR C -1
H41C H 0.2528 0.7096 0.8579 0.113 Uiso 0.50 1 calc PR C -1
C19 C 1.14092(16) 1.16020(11) 0.87164(12) 0.0179(3) Uani 1 1 d . . .
C20 C 1.25520(18) 1.12219(12) 0.83503(14) 0.0223(3) Uani 1 1 d . . .
H20 H 1.2828 1.1490 0.7803 0.027 Uiso 1 1 calc R . .
C21 C 1.3296(2) 1.04694(13) 0.87557(16) 0.0303(4) Uani 1 1 d . . .
H21 H 1.4061 1.0235 0.8483 0.036 Uiso 1 1 calc R . .
C22 C 1.2927(2) 1.00611(14) 0.95531(16) 0.0333(5) Uani 1 1 d . . .
H22 H 1.3421 0.9540 0.9824 0.040 Uiso 1 1 calc R . .
C23 C 1.1824(2) 1.04250(14) 0.99510(15) 0.0307(4) Uani 1 1 d . . .
H23 H 1.1566 1.0157 1.0503 0.037 Uiso 1 1 calc R . .
C24 C 1.10922(18) 1.11847(13) 0.95418(13) 0.0232(3) Uani 1 1 d . . .
H24 H 1.0351 1.1429 0.9833 0.028 Uiso 1 1 calc R . .
C25 C 0.8917(2) 1.2500 0.83891(16) 0.0190(5) Uani 1 2 d S . .
C26 C 0.81534(18) 1.16852(14) 0.84100(13) 0.0244(4) Uani 1 1 d . . .
H26 H 0.8617 1.1115 0.8367 0.029 Uiso 1 1 calc R . .
C27 C 0.67307(19) 1.16835(17) 0.84914(13) 0.0326(5) Uani 1 1 d . . .
H27 H 0.6250 1.1116 0.8510 0.039 Uiso 1 1 calc R . .
C28 C 0.6021(3) 1.2500 0.85454(19) 0.0348(7) Uani 1 2 d S . .
H28 H 0.5061 1.2500 0.8618 0.042 Uiso 1 2 calc SR . .
C31 C 1.0467(2) 1.2500 0.70887(17) 0.0208(5) Uani 1 2 d S . .
C32 C 1.03341(18) 1.16858(16) 0.65657(13) 0.0304(4) Uani 1 1 d . . .
H32 H 1.0411 1.1115 0.6889 0.037 Uiso 1 1 calc R . .
C33 C 1.0092(2) 1.1686(2) 0.55829(15) 0.0460(7) Uani 1 1 d . . .
H33 H 1.0017 1.1118 0.5253 0.055 Uiso 1 1 calc R . .
C34 C 0.9960(3) 1.2500 0.5087(2) 0.0512(11) Uani 1 2 d S . .
H34 H 0.9782 1.2500 0.4420 0.061 Uiso 1 2 calc SR . .
B1 B 1.0570(3) 1.2500 0.82359(18) 0.0166(5) Uani 1 2 d S . .

loop_
_atom_site_aniso_label
_atom_site_aniso_U_11
_atom_site_aniso_U_22
_atom_site_aniso_U_33
_atom_site_aniso_U_23
_atom_site_aniso_U_13
_atom_site_aniso_U_12
Co1 0.01297(15) 0.01758(16) 0.01664(16) 0.000 0.00306(10) 0.000
O1 0.0430(8) 0.0333(8) 0.0208(7) 0.0027(6) 0.0073(5) 0.0218(6)
N1 0.0435(11) 0.0815(17) 0.0238(9) -0.0223(10) 0.0168(8) -0.0440(11)
N2 0.0163(9) 0.0156(9) 0.0197(9) 0.000 0.0053(7) 0.000
N3 0.0240(11) 0.0384(13) 0.0177(10) 0.000 0.0016(8) 0.000
N4 0.0138(9) 0.0253(11) 0.0197(10) 0.000 0.0026(7) 0.000
N5 0.0283(8) 0.0303(9) 0.0195(8) 0.0030(7) 0.0020(6) -0.0031(7)
C1 0.024(2) 0.026(2) 0.032(2) -0.0093(16) -0.0035(15) 0.0109(16)
C1A 0.026(2) 0.0230(18) 0.035(2) 0.0013(16) 0.0036(15) 0.0104(15)
C2 0.023(2) 0.020(2) 0.0165(19) -0.0071(14) -0.0022(17) 0.006(2)
C2A 0.019(2) 0.017(2) 0.0206(18) 0.0012(14) 0.0039(17) 0.002(2)
C3 0.023(3) 0.018(2) 0.029(2) -0.0018(15) 0.0006(17) 0.003(2)
C3A 0.022(3) 0.0139(19) 0.0267(19) 0.0035(14) 0.004(2) 0.000(2)
C4 0.020(3) 0.020(2) 0.0185(18) -0.0004(15) 0.0002(18) -0.0019(18)
C4A 0.017(2) 0.024(2) 0.0201(18) -0.0037(15) 0.0044(14) -0.0087(16)
C5 0.036(2) 0.0207(19) 0.036(2) 0.0028(16) 0.0051(16) -0.0068(16)
C5A 0.029(2) 0.0232(19) 0.039(2) -0.0013(16) 0.0072(16) -0.0117(15)
C6 0.0184(15) 0.0220(18) 0.0311(19) 0.0005(16) 0.0070(13) -0.0046(13)
C7 0.0131(13) 0.026(2) 0.0250(16) 0.0038(13) 0.0042(10) 0.0031(10)
C8 0.0206(11) 0.0214(12) 0.0185(11) 0.000 0.0037(8) 0.000
C9 0.0254(13) 0.0472(18) 0.0204(13) 0.000 0.0080(9) 0.000
C10 0.0184(11) 0.0314(14) 0.0213(12) 0.000 0.0064(8) 0.000
C11 0.0358(10) 0.0230(9) 0.0205(8) 0.0020(7) 0.0035(7) -0.0055(7)
C12 0.0283(8) 0.0303(9) 0.0195(8) 0.0030(7) 0.0020(6) -0.0031(7)
O2 0.0263(15) 0.083(3) 0.0361(16) -0.0148(16) 0.0136(12) -0.0068(14)
C40 0.035(2) 0.052(3) 0.037(2) -0.008(2) 0.0012(18) -0.009(2)
C41 0.040(2) 0.119(5) 0.064(3) 0.000 -0.0011(19) 0.000
C19 0.0156(7) 0.0160(7) 0.0220(8) -0.0015(6) 0.0021(5) -0.0021(5)
C20 0.0204(8) 0.0171(8) 0.0302(9) -0.0004(7) 0.0062(6) -0.0005(6)
C21 0.0229(9) 0.0189(9) 0.0500(12) -0.0002(8) 0.0090(8) 0.0037(7)
C22 0.0271(9) 0.0189(9) 0.0524(13) 0.0093(9) 0.0004(8) 0.0014(7)
C23 0.0289(9) 0.0275(10) 0.0348(10) 0.0122(8) 0.0014(7) -0.0033(7)
C24 0.0203(8) 0.0244(8) 0.0249(9) 0.0046(7) 0.0036(6) -0.0016(6)
C25 0.0172(10) 0.0250(12) 0.0148(10) 0.000 0.0025(8) 0.000
C26 0.0209(8) 0.0308(10) 0.0212(8) 0.0036(7) 0.0021(6) -0.0042(7)
C27 0.0211(9) 0.0534(14) 0.0234(9) 0.0089(9) 0.0034(7) -0.0113(8)
C28 0.0158(12) 0.070(2) 0.0193(12) 0.000 0.0046(9) 0.000
C31 0.0133(10) 0.0302(13) 0.0194(11) 0.000 0.0043(8) 0.000
C32 0.0221(8) 0.0457(12) 0.0247(9) -0.0108(8) 0.0077(7) -0.0119(8)
C33 0.0237(10) 0.091(2) 0.0243(10) -0.0244(12) 0.0078(7) -0.0202(11)
C34 0.0162(12) 0.123(4) 0.0148(12) 0.000 0.0027(9) 0.000
B1 0.0147(11) 0.0174(12) 0.0182(12) 0.000 0.0042(8) 0.000

loop_
_atom_type_symbol
_atom_type_description
_atom_type_scat_dispersion_real
_atom_type_scat_dispersion_imag
_atom_type_scat_source
C C 0.0033 0.0016 'International Tables Vol C Tables 4.2.6.8 and 6.1.1.4'
H H 0.0000 0.0000 'International Tables Vol C Tables 4.2.6.8 and 6.1.1.4'
B B 0.0013 0.0007 'International Tables Vol C Tables 4.2.6.8 and 6.1.1.4'
Co Co 0.3494 0.9721 'International Tables Vol C Tables 4.2.6.8 and 6.1.1.4'
N N 0.0061 0.0033 'International Tables Vol C Tables 4.2.6.8 and 6.1.1.4'
O O 0.0106 0.0060 'International Tables Vol C Tables 4.2.6.8 and 6.1.1.4'

loop_
_geom_angle_atom_site_label_1
_geom_angle_atom_site_label_2
_geom_angle_atom_site_label_3
_geom_angle
_geom_angle_site_symmetry_1
_geom_angle_site_symmetry_3
O1 Co1 O1 83.83(10) . 4_575
O1 Co1 N1 179.11(10) . 4_575
O1 Co1 N1 95.29(10) 4_575 4_575
O1 Co1 N1 95.29(10) . .
O1 Co1 N1 179.11(10) 4_575 .
O1 Co1 N2 89.01(6) . .
O1 Co1 N2 89.01(6) 4_575 .
O1 Co1 N4 89.94(6) 4_575 .
O1 Co1 N4 89.94(6) . .
N1 Co1 N1 85.59(17) . 4_575
N1 Co1 N2 91.13(7) 4_575 .
N1 Co1 N2 91.13(7) . .
N1 Co1 N4 89.91(7) 4_575 .
N1 Co1 N4 89.91(7) . .
N4 Co1 N2 178.59(8) . .
C2 O1 Co1 136.9(3) . .
C2 O1 C2A 24.3(2) . .
C2A O1 Co1 112.6(2) . .
C4 N1 Co1 114.9(3) . .
C4 N1 C7 143.4(3) . 4_575
C4A N1 Co1 138.9(3) . .
C4A N1 C4 24.1(2) . .
C4A N1 C6 93.1(3) . .
C4A N1 C7 119.3(3) . 4_575
C6 N1 Co1 127.5(3) . .
C6 N1 C4 116.4(3) . .
C6 N1 C7 31.8(2) . 4_575
C7 N1 Co1 101.12(17) 4_575 .
C8 N2 Co1 124.30(17) . .
C8 N2 C10 106.4(2) . .
C10 N2 Co1 129.34(16) . .
C8 N3 H3 126.0 . .
C8 N3 C9 108.1(2) . .
C9 N3 H3 126.0 . .
C11 N4 Co1 126.75(11) . .
C11 N4 Co1 126.75(11) 4_575 .
C11 N4 C11 106.4(2) 4_575 .
N5 N5 H5 126.5 4_575 .
C11 N5 N5 106.94(11) . 4_575
C11 N5 H5 126.5 . .
H1AA C1A H1AB 109.5 . .
H1AA C1A H1AC 109.5 . .
H1AB C1A H1AC 109.5 . .
C2A C1A H1AA 109.5 . .
C2A C1A H1AB 109.5 . .
C2A C1A H1AC 109.5 . .
O1 C2 C1 119.9(5) . .
O1 C2 C3 119.6(4) . .
C3 C2 C1 120.4(5) . .
O1 C2A C1A 109.1(4) . .
C3A C2A O1 129.9(4) . .
C3A C2A C1A 120.9(5) . .
C2 C3 H3A 117.1 . .
C2 C3 C4 125.7(4) . .
C4 C3 H3A 117.1 . .
C2A C3A H3AA 117.2 . .
C2A C3A C4A 125.5(4) . .
C4A C3A H3AA 117.2 . .
C3 C4 N1 125.8(4) . .
C3 C4 C5 118.1(5) . .
C5 C4 N1 116.0(5) . .
N1 C4A C3A 115.2(4) . .
N1 C4A C5A 126.9(5) . .
C3A C4A C5A 118.0(4) . .
C4A C5A H5AA 109.5 . .
C4A C5A H5AB 109.5 . .
C4A C5A H5AC 109.5 . .
H5AA C5A H5AB 109.5 . .
H5AA C5A H5AC 109.5 . .
H5AB C5A H5AC 109.5 . .
N1 C6 H6A 111.7 . .
N1 C6 H6B 111.7 . .
N1 C6 C7 100.5(3) . .
H6A C6 H6B 109.4 . .
C7 C6 H6A 111.7 . .
C7 C6 H6B 111.7 . .
N1 C7 H7A 109.3 4_575 .
N1 C7 H7B 109.3 4_575 .
C6 C7 N1 111.4(2) . 4_575
C6 C7 H7A 109.3 . .
C6 C7 H7B 109.3 . .
H7A C7 H7B 108.0 . .
N2 C8 N3 110.5(2) . .
N2 C8 H8 124.8 . .
N3 C8 H8 124.8 . .
N3 C9 H9 126.9 . .
C10 C9 N3 106.2(2) . .
C10 C9 H9 126.9 . .
N2 C10 H10 125.5 . .
C9 C10 N2 108.9(2) . .
C9 C10 H10 125.5 . .
N4 C11 N5 109.86(17) . .
N4 C11 H11 125.1 . .
N5 C11 H11 125.1 . .
O2 C40 H40A 107.1 . .
O2 C40 H40B 107.1 . .
H40A C40 H40B 106.8 . .
C41 C40 O2 120.8(5) . .
C41 C40 H40A 107.1 . .
C41 C40 H40B 107.1 . .
C20 C19 C24 115.17(16) . .
C20 C19 B1 121.72(17) . .
C24 C19 B1 123.05(17) . .
C19 C20 H20 118.6 . .
C21 C20 C19 122.75(18) . .
C21 C20 H20 118.6 . .
C20 C21 H21 119.8 . .
C22 C21 C20 120.36(18) . .
C22 C21 H21 119.8 . .
C21 C22 H22 120.5 . .
C21 C22 C23 118.92(18) . .
C23 C22 H22 120.5 . .
C22 C23 H23 119.9 . .
C22 C23 C24 120.19(19) . .
C24 C23 H23 119.9 . .
C19 C24 H24 118.7 . .
C23 C24 C19 122.57(18) . .
C23 C24 H24 118.7 . .
C26 C25 C26 115.8(2) 4_585 .
C26 C25 B1 121.96(11) . .
C26 C25 B1 121.96(12) 4_585 .
C25 C26 H26 118.9 . .
C27 C26 C25 122.2(2) . .
C27 C26 H26 118.9 . .
C26 C27 H27 119.8 . .
C28 C27 C26 120.5(2) . .
C28 C27 H27 119.8 . .
C27 C28 C27 118.8(3) . 4_585
C27 C28 H28 120.6 4_585 .
C27 C28 H28 120.6 . .
C32 C31 C32 115.8(2) 4_585 .
C32 C31 B1 121.90(12) . .
C32 C31 B1 121.90(12) 4_585 .
C31 C32 H32 118.9 . .
C33 C32 C31 122.1(2) . .
C33 C32 H32 118.9 . .
C32 C33 H33 119.6 . .
C34 C33 C32 120.7(2) . .
C34 C33 H33 119.6 . .
C33 C34 C33 118.5(3) . 4_585
C33 C34 H34 120.7 4_585 .
C33 C34 H34 120.7 . .
C19 B1 C19 105.84(18) 4_585 .
C19 B1 C25 112.10(13) 4_585 .
C19 B1 C25 112.10(13) . .
C31 B1 C19 112.28(13) . 4_585
C31 B1 C19 112.28(13) . .
C31 B1 C25 102.42(18) . .

loop_
_geom_bond_atom_site_label_1
_geom_bond_atom_site_label_2
_geom_bond_distance
_geom_bond_site_symmetry_2
Co1 O1 1.8796(13) 4_575
Co1 O1 1.8796(13) .
Co1 N1 1.8848(18) 4_575
Co1 N1 1.8848(18) .
Co1 N2 1.936(2) .
Co1 N4 1.926(2) .
O1 C2 1.196(5) .
O1 C2A 1.440(6) .
N1 C4 1.560(6) .
N1 C4A 1.103(5) .
N1 C6 1.286(4) .
N1 C7 1.700(4) 4_575
N2 C8 1.324(3) .
N2 C10 1.385(3) .
N3 H3 0.8800 .
N3 C8 1.339(3) .
N3 C9 1.375(4) .
N4 C11 1.346(2) .
N4 C11 1.346(2) 4_575
N5 N5 1.367(4) 4_575
N5 H5 0.8800 .
N5 C11 1.352(2) .
C1 H1A 0.9800 .
C1 H1B 0.9800 .
C1 H1C 0.9800 .
C1 C2 1.513(6) .
C1A H1AA 0.9800 .
C1A H1AB 0.9800 .
C1A H1AC 0.9800 .
C1A C2A 1.498(6) .
C2 C3 1.357(7) .
C2A C3A 1.367(7) .
C3 H3A 0.9500 .
C3 C4 1.418(7) .
C3A H3AA 0.9500 .
C3A C4A 1.416(7) .
C4 C5 1.517(6) .
C4A C5A 1.520(5) .
C5 H5A 0.9800 .
C5 H5B 0.9800 .
C5 H5C 0.9800 .
C5A H5AA 0.9800 .
C5A H5AB 0.9800 .
C5A H5AC 0.9800 .
C6 H6A 0.9900 .
C6 H6B 0.9900 .
C6 C7 1.522(6) .
C7 N1 1.700(4) 4_575
C7 H7A 0.9900 .
C7 H7B 0.9900 .
C8 H8 0.9500 .
C9 H9 0.9500 .
C9 C10 1.355(4) .
C10 H10 0.9500 .
C11 H11 0.9500 .
O2 H2 0.8400 .
O2 C40 1.386(5) .
C40 H40A 0.9900 .
C40 H40B 0.9900 .
C40 C41 1.319(6) .
C41 H41A 0.9800 .
C41 H41B 0.9800 .
C41 H41C 0.9800 .
C19 C20 1.405(2) .
C19 C24 1.405(2) .
C19 B1 1.638(2) .
C20 H20 0.9500 .
C20 C21 1.392(3) .
C21 H21 0.9500 .
C21 C22 1.383(3) .
C22 H22 0.9500 .
C22 C23 1.387(3) .
C23 H23 0.9500 .
C23 C24 1.397(3) .
C24 H24 0.9500 .
C25 C26 1.400(2) 4_585
C25 C26 1.400(2) .
C25 B1 1.646(3) .
C26 H26 0.9500 .
C26 C27 1.399(3) .
C27 H27 0.9500 .
C27 C28 1.381(3) .
C28 C27 1.381(3) 4_585
C28 H28 0.9500 .
C31 C32 1.399(2) .
C31 C32 1.399(2) 4_585
C31 B1 1.637(3) .
C32 H32 0.9500 .
C32 C33 1.398(3) .
C33 H33 0.9500 .
C33 C34 1.379(3) .
C34 C33 1.379(3) 4_585
C34 H34 0.9500 .
B1 C19 1.638(2) 4_585

loop_
_geom_torsion_atom_site_label_1
_geom_torsion_atom_site_label_2
_geom_torsion_atom_site_label_3
_geom_torsion_atom_site_label_4
_geom_torsion
_geom_torsion_site_symmetry_1
_geom_torsion_site_symmetry_4
Co1 O1 C2 C1 176.3(2) . .
Co1 O1 C2 C3 -6.2(6) . .
Co1 O1 C2A C1A 168.5(2) . .
Co1 O1 C2A C3A -10.6(5) . .
Co1 N1 C4 C3 12.0(4) . .
Co1 N1 C4 C5 -170.9(2) . .
Co1 N1 C4A C3A -2.4(6) . .
Co1 N1 C4A C5A 176.9(3) . .
Co1 N1 C6 C7 -22.3(4) . .
Co1 N2 C8 N3 180.0 . .
Co1 N2 C10 C9 180.0 . .
Co1 N4 C11 N5 176.12(14) . .
O1 Co1 O1 C2 -166.9(3) 4_575 .
O1 Co1 O1 C2A -166.3(2) 4_575 .
O1 Co1 N1 C4 -13.05(19) . .
O1 Co1 N1 C4 -23(5) 4_575 .
O1 Co1 N1 C4A -20(5) 4_575 .
O1 Co1 N1 C4A -10.2(4) . .
O1 Co1 N1 C6 -180.0(3) . .
O1 Co1 N1 C6 170(32) 4_575 .
O1 Co1 N1 C7 150(5) 4_575 4_575
O1 Co1 N1 C7 160.22(15) . 4_575
O1 Co1 N2 C8 -41.92(5) . .
O1 Co1 N2 C8 41.92(5) 4_575 .
O1 Co1 N2 C10 -138.08(5) 4_575 .
O1 Co1 N2 C10 138.08(5) . .
O1 Co1 N4 C11 50.26(19) 4_575 .
O1 Co1 N4 C11 134.09(19) . .
O1 Co1 N4 C11 -134.09(19) 4_575 4_575
O1 Co1 N4 C11 -50.26(19) . 4_575
O1 C2 C3 C4 -1.5(7) . .
O1 C2A C3A C4A -4.8(7) . .
N1 Co1 O1 C2 13.2(3) . .
N1 Co1 O1 C2 -177(100) 4_575 .
N1 Co1 O1 C2A -176(100) 4_575 .
N1 Co1 O1 C2A 13.9(2) . .
N1 Co1 N1 C4 167.11(16) 4_575 .
N1 Co1 N1 C4A 170.0(3) 4_575 .
N1 Co1 N1 C6 0.2(3) 4_575 .
N1 Co1 N1 C7 -19.63(18) 4_575 4_575
N1 Co1 N2 C8 -137.20(8) . .
N1 Co1 N2 C8 137.20(8) 4_575 .
N1 Co1 N2 C10 42.80(8) . .
N1 Co1 N2 C10 -42.80(8) 4_575 .
N1 Co1 N4 C11 -130.6(2) . .
N1 Co1 N4 C11 -45.0(2) 4_575 .
N1 Co1 N4 C11 45.0(2) . 4_575
N1 Co1 N4 C11 130.6(2) 4_575 4_575
N1 C6 C7 N1 36.9(3) . 4_575
N2 Co1 O1 C2 -77.8(3) . .
N2 Co1 O1 C2A -77.1(2) . .
N2 Co1 N1 C4 76.06(19) . .
N2 Co1 N1 C4A 78.9(4) . .
N2 Co1 N1 C6 -90.8(3) . .
N2 Co1 N1 C7 -110.67(15) . 4_575
N2 Co1 N4 C11 -92.18(19) . 4_575
N2 Co1 N4 C11 92.18(19) . .
N3 C9 C10 N2 0.0 . .
N4 Co1 O1 C2 103.1(3) . .
N4 Co1 O1 C2A 103.8(2) . .
N4 Co1 N1 C4 -102.98(18) . .
N4 Co1 N1 C4A -100.1(4) . .
N4 Co1 N1 C6 90.1(3) . .
N4 Co1 N1 C7 70.29(15) . 4_575
N4 Co1 N2 C8 0.000(8) . .
N4 Co1 N2 C10 180.000(8) . .
N5 N5 C11 N4 0.15(18) 4_575 .
C1 C2 C3 C4 176.0(4) . .
C1A C2A C3A C4A 176.1(4) . .
C2 O1 C2A C1A -12.6(6) . .
C2 O1 C2A C3A 168.3(11) . .
C2 C3 C4 N1 -2.8(6) . .
C2 C3 C4 C5 -179.9(4) . .
C2A O1 C2 C1 174.8(10) . .
C2A O1 C2 C3 -7.7(5) . .
C2A C3A C4A N1 12.3(6) . .
C2A C3A C4A C5A -167.0(4) . .
C4 N1 C4A C3A 4.0(4) . .
C4 N1 C4A C5A -176.7(9) . .
C4 N1 C6 C7 171.0(2) . .
C4A N1 C4 C3 -163.4(8) . .
C4A N1 C4 C5 13.7(6) . .
C4A N1 C6 C7 164.4(3) . .
C6 N1 C4 C3 -179.6(4) . .
C6 N1 C4 C5 -2.5(4) . .
C6 N1 C4A C3A 169.5(4) . .
C6 N1 C4A C5A -11.2(5) . .
C7 N1 C4 C3 -156.9(4) 4_575 .
C7 N1 C4 C5 20.2(5) 4_575 .
C7 N1 C4A C3A -171.6(3) 4_575 .
C7 N1 C4A C5A 7.7(5) 4_575 .
C7 N1 C6 C7 16.9(2) 4_575 .
C8 N2 C10 C9 0.0 . .
C8 N3 C9 C10 0.0 . .
C9 N3 C8 N2 0.0 . .
C10 N2 C8 N3 0.0 . .
C11 N4 C11 N5 -0.2(3) 4_575 .
C19 C20 C21 C22 -0.1(3) . .
C20 C19 C24 C23 -2.3(3) . .
C20 C19 B1 C19 -87.1(2) . 4_585
C20 C19 B1 C25 150.37(17) . .
C20 C19 B1 C31 35.7(2) . .
C20 C21 C22 C23 -1.3(3) . .
C21 C22 C23 C24 0.8(3) . .
C22 C23 C24 C19 1.1(3) . .
C24 C19 C20 C21 1.8(3) . .
C24 C19 B1 C19 89.7(2) . 4_585
C24 C19 B1 C25 -32.8(2) . .
C24 C19 B1 C31 -147.48(17) . .
C25 C26 C27 C28 0.7(3) . .
C26 C25 C26 C27 -2.9(3) 4_585 .
C26 C25 B1 C19 33.9(3) 4_585 4_585
C26 C25 B1 C19 -152.78(18) . 4_585
C26 C25 B1 C19 -33.9(3) . .
C26 C25 B1 C19 152.78(18) 4_585 .
C26 C25 B1 C31 -86.66(19) 4_585 .
C26 C25 B1 C31 86.66(19) . .
C26 C27 C28 C27 1.8(4) . 4_585
C31 C32 C33 C34 -0.6(3) . .
C32 C31 C32 C33 0.3(3) 4_585 .
C32 C31 B1 C19 153.55(18) . 4_585
C32 C31 B1 C19 -34.4(3) 4_585 4_585
C32 C31 B1 C19 -153.55(18) 4_585 .
C32 C31 B1 C19 34.4(3) . .
C32 C31 B1 C25 -86.02(19) . .
C32 C31 B1 C25 86.02(19) 4_585 .
C32 C33 C34 C33 0.9(4) . 4_585
B1 C19 C20 C21 178.87(17) . .
B1 C19 C24 C23 -179.31(17) . .
B1 C25 C26 C27 -176.64(19) . .
B1 C31 C32 C33 172.81(19) . .
